data_7708274
loop_
_publ_author_name
'Feig, Manuel'
'Akselrud, Lev'
'Motylenko, Mykhaylo'
'Bobnar, Matej'
'Wagler, J\"org'
'Kvashnina, Kristina O.'
'Levytskyi, Volodymyr'
'Rafaja, David'
'Leithe-Jasper, Andreas'
'Gumeniuk, Roman'

_publ_section_title
;
 Valence fluctuations in the 3D + 3 modulated Yb3Co4Ge13 Remeika phase
;
_journal_name_full 'Dalton Transactions'
_journal_paper_doi 10.1039/D1DT01972D
_journal_year 2021
_chemical_formula_sum 'Co8 Ge26.07 Yb5.85'
_chemical_formula_weight 3375.87
_space_group_IT_number 218
_space_group_name_Hall 'P -4n 2 3'
_space_group_name_H-M_alt 'P -4 3 n'
_space_group_ssg_name 'P -4 3 n (&#x00E0;,0,0)000(0,a,0)000(0,0,a)000'
_symmetry_cell_setting cubic
_symmetry_space_group_name_H-M 'P -4 3 n'
_audit_creation_method 'WinCSD program'
_cell_angle_alpha 90
_cell_angle_beta 90
_cell_angle_gamma 90
_cell_formula_units_Z 1
_cell_length_a 8.72328(2)
_cell_length_b 8.72328(2)
_cell_length_c 8.72328(2)
_cell_measurement_temperature 295.0
_cell_modulation_dimension 3
_cell_volume 663.803(3)
_computing_cell_refinement WinCSD
_computing_data_reduction WinCSD
_computing_publication_material 'WinCSD (Akselrud et al, 1993)'
_computing_structure_refinement WinCSD
_computing_structure_solution WinCSD
_diffrn_ambient_temperature 200(2)
_diffrn_measurement_device_type 'Stoe IPDS 2T'
_diffrn_measurement_method 'omega scans'
_diffrn_radiation_type MoK\a
_diffrn_radiation_wavelength 0.71073
_diffrn_reflns_av_R_equivalents 0.0406
_diffrn_reflns_av_sigmaI/netI 0.0850
_diffrn_reflns_limit_h_max 11
_diffrn_reflns_limit_h_min 1
_diffrn_reflns_limit_k_max 8
_diffrn_reflns_limit_k_min 0
_diffrn_reflns_limit_l_max 6
_diffrn_reflns_limit_l_min -6
_diffrn_reflns_number 441
_diffrn_reflns_theta_max 28.4
_exptl_absorpt_coefficient_mu 54.174
_exptl_absorpt_correction_T_max 0.4428
_exptl_absorpt_correction_T_min 0.0980
_exptl_absorpt_correction_type multi-scan
_exptl_absorpt_process_details 'Blessing, R. H. (1995) Acta Cryst. A51, 33-38'
_exptl_crystal_colour black
_exptl_crystal_density_diffrn 8.4442
_exptl_crystal_description piece
_exptl_crystal_F_000 1459.4
_exptl_crystal_size_max 0.090
_exptl_crystal_size_mid 0.030
_exptl_crystal_size_min 0.010
_refine_ls_extinction_method none
_refine_ls_goodness_of_fit_ref 1.0
_refine_ls_matrix_type fullcycle
_refine_ls_number_parameters 0
_refine_ls_number_reflns 0
_refine_ls_R_factor_gt 0.0495
_refine_ls_structure_factor_coef Inet
_refine_ls_weighting_details 1.0079Log(F~o~)^4^
_refine_ls_weighting_scheme calc
_refine_ls_wR_factor_ref 0.0568
_reflns_number_total 441
_reflns_threshold_expression 'F~o~ > -3\s(F~o~)'
_cod_data_source_file d1dt01972d1.cif
_cod_data_source_block Yb3Co4Ge13
_cod_database_code 7708274

loop_
_space_group_symop_ssg_id
_space_group_symop_ssg_operation_algebraic
1 +x1,+x2,+x3,+x4,+x5,+x6
2 +x1,-x2,-x3,+x4,-x5,-x6
3 -x1,+x2,-x3,-x4,+x5,-x6
4 -x1,-x2,+x3,-x4,-x5,+x6
5 +x2,+x3,+x1,+x5,+x6,+x4
6 +x2,-x3,-x1,+x5,-x6,-x4
7 -x2,+x3,-x1,-x5,+x6,-x4
8 -x2,-x3,+x1,-x5,-x6,+x4
9 +x3,+x1,+x2,+x6,+x4,+x5
10 +x3,-x1,-x2,+x6,-x4,-x5
11 -x3,+x1,-x2,-x6,+x4,-x5
12 -x3,-x1,+x2,-x6,-x4,+x5
13 1/2+x2,1/2+x1,1/2+x3,+x5,+x4,+x6
14 1/2+x2,1/2-x1,1/2-x3,+x5,-x4,-x6
15 1/2-x2,1/2+x1,1/2-x3,-x5,+x4,-x6
16 1/2-x2,1/2-x1,1/2+x3,-x5,-x4,+x6
17 1/2+x1,1/2+x3,1/2+x2,+x4,+x6,+x5
18 1/2+x1,1/2-x3,1/2-x2,+x4,-x6,-x5
19 1/2-x1,1/2+x3,1/2-x2,-x4,+x6,-x5
20 1/2-x1,1/2-x3,1/2+x2,-x4,-x6,+x5
21 1/2+x3,1/2+x2,1/2+x1,+x6,+x5,+x4
22 1/2+x3,1/2-x2,1/2-x1,+x6,-x5,-x4
23 1/2-x3,1/2+x2,1/2-x1,-x6,+x5,-x4
24 1/2-x3,1/2-x2,1/2+x1,-x6,-x5,+x4

loop_
_symmetry_equiv_pos_as_xyz
' x, y, z'
' z, x, y'
' y, z, x'
' x, -y, -z'
' z, -x, -y'
' y, -z, -x'
'-x, y, -z'
'-z, x, -y'
'-y, z, -x'
'-x, -y, z'
'-z, -x, y'
'-y, -z, x'
' 1/2+y, 1/2+x, 1/2+z'
' 1/2+x, 1/2+z, 1/2+y'
' 1/2+z, 1/2+y, 1/2+x'
' 1/2-y, 1/2+x, 1/2-z'
' 1/2-x, 1/2+z, 1/2-y'
' 1/2-z, 1/2+y, 1/2-x'
' 1/2+y, 1/2-x, 1/2-z'
' 1/2+x, 1/2-z, 1/2-y'
' 1/2+z, 1/2-y, 1/2-x'
' 1/2-y, 1/2-x, 1/2+z'
' 1/2-x, 1/2-z, 1/2+y'
' 1/2-z, 1/2-y, 1/2+x'

loop_
_atom_site_aniso_label
_atom_site_aniso_B_11
_atom_site_aniso_B_22
_atom_site_aniso_B_33
_atom_site_aniso_B_12
_atom_site_aniso_B_13
_atom_site_aniso_B_23
Yb 0.532(6) 1.01(1) 0.532(6) 0 0 0
Co 0.79(1) 0.79(1) 0.79(1) 0.140(6) 0.140(6) 0.140(6)
Ge1 0.36(2) 0.36(2) 0.36(2) 0 0 0
Ge2 0.17(2) 0.15(2) 0.61(2) 0.022(8) 0.02(1) 0.02(1)
Ge3 0.44(7) 0.25(6) 0.21(6) 0.07(3) -0.18(4) 0.15(3)

loop_
_atom_site_label
_atom_site_type_symbol
_atom_site_fract_x
_atom_site_fract_y
_atom_site_fract_z
_atom_site_thermal_displace_type
_atom_site_B_iso_or_equiv
_atom_site_symmetry_multiplicity
_atom_site_occupancy
Yb YB 0 0.25 0.5 Bani 0.690(4) 6 0.9755(9)
Co CO 0.2488(1) 0.2488 0.2488 Bani 0.785(6) 8 1.0
Ge1 GE 0 0 0 Bani 0.36(1) 2 1.0
Ge2 GE 0.32377(6) 0.16006(6) 0.0018(1) Bani 0.31(1) 24 0.6399(8)
Ge3 GE 0.2764(1) 0.1420(1) 0.0007(2) Bani 0.30(4) 24 0.362(3)

loop_
_atom_site_displace_Fourier_atom_site_label
_atom_site_displace_Fourier_axis
_atom_site_displace_Fourier_wave_vector_seq_id
_atom_site_displace_Fourier_param_cos
_atom_site_displace_Fourier_param_sin
Yb x 1 -0.00635 -0.00790
Yb y 1 -0.00655 0.00433
Yb z 1 0.01430(7) 0.00689(6)
Yb x 2 0.00635(6) 0.00790(5)
Yb y 2 -0.00655 0.00433
Yb z 2 -0.01430 -0.00689
Yb x 3 0 0.00689(6)
Yb y 3 0.00655(5) -0.00433(6)
Yb z 3 0.00635(6) 0.00790(5)
Yb x 4 0 -0.00689
Yb y 4 0.00655(5) -0.00433(6)
Yb z 4 -0.00635 -0.00790
Yb x 5 0 -0.0022(2)
Yb y 5 0.00969(7) 0
Yb z 5 0 0.00739(10)
Yb x 6 0 0.00739(10)
Yb y 6 -0.00969 0
Yb z 6 0 -0.0022(2)
Co x 3 -0.0002(3) 0.0033(2)
Co y 3 0.0064(2) 0.0134(1)
Co z 3 -0.0138(1) -0.0018(2)
Co x 5 0.0064(2) 0.0134(1)
Co y 5 -0.0138(1) -0.0018(2)
Co z 5 -0.0002(3) 0.0033(2)
Co x 7 -0.0138(1) -0.0018(2)
Co y 7 -0.0002(3) 0.0033(2)
Co z 7 0.0064(2) 0.0134(1)
Ge1 x 3 0 0.01706(8)
Ge1 y 3 0 -0.0058(2)
Ge1 z 3 0.0105(4) 0
Ge1 x 5 0 -0.0058(2)
Ge1 z 5 0 0.01706(8)
Ge1 x 6 0 0.00585
Ge1 z 6 0 0.01706(8)
Ge1 y 7 0 0.01706(8)
Ge1 z 7 0 -0.0058(2)
Ge1 x 8 0 0.01706(8)
Ge1 y 8 0 0.00585
Ge1 z 8 -0.01055 0
Ge1 y 9 0 0.01706(8)
Ge1 z 9 0 0.00585
Ge2 x 3 -0.0055(2) -0.0092(3)
Ge2 y 3 0.0172(2) -0.0042(3)
Ge2 z 3 0.0088(2) 0.0075(3)
Ge2 x 5 0.0213(2) 0.0109(2)
Ge2 y 5 0.0060(2) -0.0136(2)
Ge2 z 5 -0.0103(2) -0.0092(3)
Ge2 x 7 0.0127(2) 0.0063(2)
Ge2 y 7 0.0075(2) 0.0098(2)
Ge2 z 7 0.0107(2) 0.0050(3)
Ge3 x 3 0.0105(4) 0.0074(3)
Ge3 y 3 -0.0059(4) 0.0237(2)
Ge3 z 3 -0.0112(3) -0.0183(3)
Ge3 x 5 0.0146(3) -0.0109(4)
Ge3 y 5 -0.0062(4) 0.0063(4)
Ge3 z 5 0.0154(3) 0.0056(5)
Ge3 x 7 -0.0070(3) 0.0197(3)
Ge3 y 7 -0.0091(3) 0.0005(4)
Ge3 z 7 -0.0006(4) -0.0019(5)

loop_
_atom_site_Fourier_wave_vector_seq_id
_atom_site_Fourier_wave_vector_x
_atom_site_Fourier_wave_vector_y
_atom_site_Fourier_wave_vector_z
1 0.00000 -0.49736 0.49736
2 0.00000 -0.49736 -0.49736
3 0.49736 0.49736 0.00000
4 -0.49736 0.49736 0.00000
5 0.49736 0.00000 0.49736
6 -0.49736 0.00000 0.49736
7 0.00000 0.49736 0.49736
8 0.49736 -0.49736 0.00000
9 0.00000 0.49736 -0.49736

loop_
_atom_site_occ_Fourier_atom_site_label
_atom_site_occ_Fourier_wave_vector_seq_id
_atom_site_occ_Fourier_param_cos
_atom_site_occ_Fourier_param_sin
Ge2 3 0.043(3) 0.088(3)
Ge2 5 -0.088(2) 0.102(3)
Ge2 7 -0.054(3) 0.147(3)
Ge3 3 -0.110(1) -0.098(1)
Ge3 5 0.006(1) -0.000(1)
Ge3 7 -0.260(1) -0.006(2)

loop_
_atom_type_symbol
_atom_type_description
_atom_type_number_in_cell
_atom_type_scat_dispersion_real
_atom_type_scat_dispersion_imag
_atom_type_scat_source
YB Yb 5.85 -.385 5.549 International_Tables_Vol_IV_Table_2.3.1
CO Co 8.00 .349 .972 International_Tables_Vol_IV_Table_2.3.1
GE Ge 26.07 .155 1.800 International_Tables_Vol_IV_Table_2.3.1

loop_
_cell_wave_vector_seq_id
_cell_wave_vector_x
_cell_wave_vector_y
_cell_wave_vector_z
1 0.49736 0.0 0.0
2 0.0 0.49736 0.0
3 0.0 0.0 0.49736

loop_
_geom_angle_atom_site_label_1
_geom_angle_atom_site_label_2
_geom_angle_atom_site_label_3
_geom_angle
_geom_angle_site_symmetry_1
_geom_angle_site_symmetry_2
_geom_angle_site_symmetry_3
_geom_angle_publ_flag
Ge2 Yb Ge2 87.62(3) 5_555 . 7_556 yes
Ge2 Yb Ge2 121.38(3) 5_555 . 18_455 yes
Ge2 Yb Ge2 121.38(3) 5_555 . 20_555 yes
Ge2 Yb Co 133.56(3) 5_555 . 3_556 yes
Ge2 Yb Co 88.42(3) 5_555 . 14_455 yes
Ge2 Yb Co 91.85(3) 5_555 . 16_555 yes
Ge2 Yb Ge3 124.42(3) 5_555 . 11_556 yes
Ge2 Yb Ge3 114.20(3) 5_555 . 14_455 yes

loop_
_geom_bond_atom_site_label_1
_geom_bond_atom_site_label_2
_geom_bond_distance
_geom_bond_site_symmetry_2
_geom_bond_publ_flag
Yb Ge2 2.9999(9) 5_555 yes
Yb Ge2 2.9999(9) 7_556 yes
Yb Ge2 2.9999(9) 18_455 yes
Yb Ge2 2.9999(9) 20_555 yes
Yb Ge2 3.0230(9) 6_556 yes
Yb Ge2 3.0230(9) 8_555 yes
Yb Ge2 3.0230(9) 17_455 yes
Yb Ge2 3.0230(9) 19_555 yes
Yb Ge2 3.0344(6) 9_555 yes
Yb Ge2 3.0344(6) 11_556 yes
Yb Ge2 3.0344(6) 14_455 yes
Yb Ge2 3.0344(6) 16_555 yes
Yb Co 3.084(1) . yes
Yb Co 3.084(1) 3_556 yes
Yb Co 3.084(1) 14_455 yes
Yb Co 3.084(1) 16_555 yes
Yb Ge3 3.131(1) 9_555 yes
Yb Ge3 3.131(1) 11_556 yes
Yb Ge3 3.131(1) 14_455 yes
Yb Ge3 3.131(1) 16_555 yes
Yb Ge3 3.173(2) 5_555 yes
Yb Ge3 3.173(2) 7_556 yes
Yb Ge3 3.173(2) 18_455 yes
Yb Ge3 3.173(2) 20_555 yes
Yb Ge3 3.182(2) 6_556 yes
Yb Ge3 3.182(2) 8_555 yes
Yb Ge3 3.182(2) 17_455 yes
Yb Ge3 3.182(2) 19_555 yes
Yb Yb 4.3616(1) 2_556 yes
Yb Yb 4.3616(1) 2_566 yes
Co Ge3 2.368(2) . yes
Co Ge3 2.368(2) 5_555 yes
Co Ge3 2.368(2) 9_555 yes
Co Ge2 2.381(2) . yes
Co Ge2 2.381(2) 5_555 yes
Co Ge2 2.381(2) 9_555 yes
Co Ge3 2.405(2) 16_555 yes
Co Ge3 2.405(2) 19_555 yes
Co Ge3 2.405(2) 22_555 yes
Co Ge2 2.430(2) 16_555 yes
Co Ge2 2.430(2) 19_555 yes
Co Ge2 2.430(2) 22_555 yes
Ge1 Ge3 2.711(1) . yes
Ge1 Ge3 2.711(1) 2_555 yes
Ge1 Ge3 2.711(1) 3_555 yes
Ge1 Ge3 2.711(1) 4_555 yes
Ge1 Ge3 2.711(1) 5_555 yes
Ge1 Ge3 2.711(1) 6_555 yes
Ge1 Ge3 2.711(1) 7_555 yes
Ge1 Ge3 2.711(1) 8_555 yes
Ge1 Ge3 2.711(1) 9_555 yes
Ge1 Ge3 2.711(1) 10_555 yes
Ge1 Ge3 2.711(1) 11_555 yes
Ge1 Ge3 2.711(1) 12_555 yes
Ge1 Ge2 3.1507(6) . yes
Ge1 Ge2 3.1507(6) 2_555 yes
Ge1 Ge2 3.1507(6) 3_555 yes
Ge1 Ge2 3.1507(6) 4_555 yes
Ge1 Ge2 3.1507(6) 5_555 yes
Ge1 Ge2 3.1507(6) 6_555 yes
Ge1 Ge2 3.1507(6) 7_555 yes
Ge1 Ge2 3.1507(6) 8_555 yes
Ge1 Ge2 3.1507(6) 9_555 yes
Ge1 Ge2 3.1507(6) 10_555 yes
Ge1 Ge2 3.1507(6) 11_555 yes
Ge1 Ge2 3.1507(6) 12_555 yes
Ge2 Ge3 2.668(1) 2_555 yes
Ge2 Ge2 2.681(1) 22_555 yes
Ge2 Ge2 2.681(1) 24_554 yes
Ge2 Ge2 2.7927(8) 2_555 yes
Ge2 Ge3 3.017(2) 22_555 yes
Ge2 Ge3 3.031(2) 24_554 yes
Ge2 Ge2 3.0746(8) 3_655 yes
Ge2 Ge3 3.191(2) 5_555 yes
Ge2 Ge3 3.221(2) 6_555 yes
Ge2 Ge3 3.235(2) 9_555 yes
Ge2 Ge3 3.259(2) 11_555 yes
Ge2 Ge2 3.440(1) 5_555 yes
Ge2 Ge2 3.440(1) 9_555 yes
Ge2 Ge2 3.479(1) 6_555 yes
Ge2 Ge2 3.479(1) 11_555 yes
Ge2 Ge3 3.491(1) 3_655 yes
Ge3 Ge3 2.478(1) 2_555 yes
Ge3 Ge3 2.946(2) 5_555 yes
Ge3 Ge3 2.946(2) 9_555 yes
Ge3 Ge3 2.962(2) 6_555 yes
Ge3 Ge3 2.962(2) 11_555 yes
Ge3 Ge3 3.340(2) 22_555 yes
Ge3 Ge3 3.340(2) 24_554 yes
